data_7218268
loop_
_publ_author_name
'Wang, Qiang'
'Wallis, John D.'
'Wu, Yiliang'
'Pilkington, Melanie'

_publ_section_title
;
 A structural investigation of novel thiophene-functionalized BEDT-TTF
 donors for application as organic field-effect transistors
;
_journal_issue 44
_journal_name_full CrystEngComm
_journal_page_first 10235
_journal_paper_doi 10.1039/C4CE01686F
_journal_volume 16
_journal_year 2014
_chemical_formula_sum 'C16 H12 O2 S9'
_chemical_formula_weight 524.80
_chemical_name_systematic
; 
2-(BEDT-TTF)methyl thiophene-2-carboxylate
;
_space_group_IT_number 2
_symmetry_cell_setting triclinic
_symmetry_space_group_name_Hall '-P 1'
_symmetry_space_group_name_H-M 'P -1'
_atom_sites_solution_hydrogens geom
_atom_sites_solution_primary direct
_atom_sites_solution_secondary difmap
_audit_creation_method SHELXL-97
_cell_angle_alpha 105.019(2)
_cell_angle_beta 96.449(2)
_cell_angle_gamma 97.549(2)
_cell_formula_units_Z 2
_cell_length_a 6.5563(5)
_cell_length_b 9.9629(8)
_cell_length_c 16.1326(13)
_cell_measurement_reflns_used 9996
_cell_measurement_temperature 150(2)
_cell_measurement_theta_max 28.38
_cell_measurement_theta_min 2.65
_cell_volume 997.10(14)
_computing_cell_refinement 'Bruker SMART'
_computing_data_collection 'Bruker SMART'
_computing_data_reduction 'Bruker SAINT'
_computing_structure_refinement 'SHELXL-97 (Sheldrick, 1997)'
_computing_structure_solution 'SHELXS-97 (Sheldrick, 1990)'
_diffrn_ambient_temperature 150(2)
_diffrn_measured_fraction_theta_full 0.971
_diffrn_measured_fraction_theta_max 0.971
_diffrn_measurement_device_type 'Bruker APEX-II CCD'
_diffrn_measurement_method 'phi and omega scans'
_diffrn_radiation_monochromator graphite
_diffrn_radiation_source 'fine-focus sealed tube'
_diffrn_radiation_type MoK\a
_diffrn_radiation_wavelength 0.71073
_diffrn_reflns_av_R_equivalents 0.0334
_diffrn_reflns_av_sigmaI/netI 0.0207
_diffrn_reflns_limit_h_max 8
_diffrn_reflns_limit_h_min -8
_diffrn_reflns_limit_k_max 13
_diffrn_reflns_limit_k_min -12
_diffrn_reflns_limit_l_max 21
_diffrn_reflns_limit_l_min -21
_diffrn_reflns_number 28983
_diffrn_reflns_theta_full 28.50
_diffrn_reflns_theta_max 28.50
_diffrn_reflns_theta_min 2.15
_exptl_absorpt_coefficient_mu 1.012
_exptl_absorpt_correction_T_max 0.9606
_exptl_absorpt_correction_T_min 0.6111
_exptl_absorpt_correction_type multi-scan
_exptl_absorpt_process_details Bruker-SADABS
_exptl_crystal_colour orange
_exptl_crystal_density_diffrn 1.748
_exptl_crystal_density_method 'not measured'
_exptl_crystal_description plate
_exptl_crystal_F_000 536
_exptl_crystal_size_max 0.54
_exptl_crystal_size_mid 0.30
_exptl_crystal_size_min 0.04
_refine_diff_density_max 0.917
_refine_diff_density_min -0.671
_refine_diff_density_rms 0.081
_refine_ls_extinction_method none
_refine_ls_goodness_of_fit_ref 1.147
_refine_ls_hydrogen_treatment constr
_refine_ls_matrix_type full
_refine_ls_number_parameters 244
_refine_ls_number_reflns 4916
_refine_ls_number_restraints 0
_refine_ls_restrained_S_all 1.147
_refine_ls_R_factor_all 0.0390
_refine_ls_R_factor_gt 0.0357
_refine_ls_shift/su_max 0.001
_refine_ls_shift/su_mean 0.000
_refine_ls_structure_factor_coef Fsqd
_refine_ls_weighting_details 'calc w=1/[\s^2^(Fo^2^)+(0.0218P)^2^+1.7155P] where P=(Fo^2^+2Fc^2^)/3'
_refine_ls_weighting_scheme calc
_refine_ls_wR_factor_gt 0.0793
_refine_ls_wR_factor_ref 0.0830
_reflns_number_gt 4638
_reflns_number_total 4916
_reflns_threshold_expression >2sigma(I)
_cod_data_source_file c4ce01686f2.cif
_cod_data_source_block qwe102oct16
_cod_depositor_comments 'Adding full bibliography for 7218267--7218268.cif.'
_cod_original_sg_symbol_H-M P-1
_cod_database_code 7218268

loop_
_symmetry_equiv_pos_as_xyz
'x, y, z'
'-x, -y, -z'

loop_
_atom_site_label
_atom_site_type_symbol
_atom_site_fract_x
_atom_site_fract_y
_atom_site_fract_z
_atom_site_U_iso_or_equiv
_atom_site_adp_type
_atom_site_occupancy
_atom_site_symmetry_multiplicity
_atom_site_calc_flag
_atom_site_refinement_flags
C1 C 0.9851(4) -0.3469(3) 0.10563(15) 0.0253(5) Uani 1 1 d .
H1A H 0.9361 -0.3162 0.0543 0.030 Uiso 1 1 calc R
H1B H 1.0783 -0.4160 0.0874 0.030 Uiso 1 1 calc R
C2 C 0.7986(4) -0.4203(3) 0.13341(16) 0.0254(5) Uani 1 1 d .
H2A H 0.8465 -0.4507 0.1850 0.030 Uiso 1 1 calc R
H2B H 0.7354 -0.5060 0.0862 0.030 Uiso 1 1 calc R
C3 C 0.9574(3) -0.1379(2) 0.25607(14) 0.0177(4) Uani 1 1 d .
C4 C 0.7504(3) -0.1781(2) 0.24519(13) 0.0171(4) Uani 1 1 d .
C5 C 0.8353(3) 0.0218(2) 0.38776(14) 0.0153(4) Uani 1 1 d .
C6 C 0.8218(3) 0.1328(2) 0.45425(13) 0.0151(4) Uani 1 1 d .
C7 C 0.9023(3) 0.3690(2) 0.57604(13) 0.0149(4) Uani 1 1 d .
C8 C 0.6953(3) 0.3296(2) 0.56497(13) 0.0161(4) Uani 1 1 d .
C9 C 0.8651(3) 0.6330(2) 0.68544(15) 0.0198(4) Uani 1 1 d .
H9 H 0.9243 0.7330 0.6905 0.024 Uiso 1 1 calc R
C10 C 0.6570(3) 0.5984(2) 0.62592(15) 0.0202(4) Uani 1 1 d .
H10A H 0.6810 0.6044 0.5674 0.024 Uiso 1 1 calc R
H10B H 0.5698 0.6695 0.6484 0.024 Uiso 1 1 calc R
C11 C 0.8427(4) 0.6237(2) 0.77634(15) 0.0220(4) Uani 1 1 d .
H11A H 0.7878 0.5258 0.7754 0.026 Uiso 1 1 calc R
H11B H 0.9790 0.6543 0.8147 0.026 Uiso 1 1 calc R
C12 C 0.6253(4) 0.7070(2) 0.87933(14) 0.0216(4) Uani 1 1 d .
C13 C 0.4617(4) 0.7928(2) 0.89707(15) 0.0215(4) Uani 1 1 d .
C14 C 0.3618(4) 0.8116(2) 0.97093(16) 0.0231(5) Uani 1 1 d .
H14 H 0.3919 0.7716 1.0174 0.028 Uiso 1 1 calc R
C15 C 0.2099(4) 0.8989(3) 0.96580(18) 0.0317(6) Uani 1 1 d .
H15 H 0.1249 0.9244 1.0094 0.038 Uiso 1 1 calc R
C16 C 0.1970(4) 0.9430(3) 0.89259(19) 0.0321(6) Uani 1 1 d .
H16 H 0.1021 1.0017 0.8797 0.039 Uiso 1 1 calc R
S1 S 1.13507(9) -0.19526(8) 0.18762(4) 0.03102(16) Uani 1 1 d .
S2 S 0.60188(9) -0.31197(7) 0.15915(4) 0.02515(13) Uani 1 1 d .
S3 S 1.07436(8) -0.01282(6) 0.35419(3) 0.01810(12) Uani 1 1 d .
S4 S 0.61853(8) -0.10317(6) 0.33006(3) 0.01686(11) Uani 1 1 d .
S5 S 1.04277(8) 0.25125(6) 0.51434(4) 0.01819(11) Uani 1 1 d .
S6 S 0.58575(8) 0.16879(5) 0.48846(4) 0.01791(11) Uani 1 1 d .
S7 S 1.05559(8) 0.52503(6) 0.64341(4) 0.02053(12) Uani 1 1 d .
S8 S 0.51901(8) 0.42553(6) 0.61725(4) 0.02091(12) Uani 1 1 d .
S9 S 0.36880(11) 0.88165(7) 0.82686(4) 0.03006(14) Uani 1 1 d .
O1 O 0.6983(3) 0.71676(18) 0.80645(11) 0.0253(4) Uani 1 1 d .
O2 O 0.6861(3) 0.63567(19) 0.92396(11) 0.0289(4) Uani 1 1 d .

loop_
_atom_site_aniso_label
_atom_site_aniso_U_11
_atom_site_aniso_U_22
_atom_site_aniso_U_33
_atom_site_aniso_U_23
_atom_site_aniso_U_13
_atom_site_aniso_U_12
C1 0.0253(12) 0.0269(12) 0.0192(11) -0.0021(9) 0.0037(9) 0.0058(9)
C2 0.0267(12) 0.0203(11) 0.0279(12) 0.0014(9) 0.0057(10) 0.0085(9)
C3 0.0167(10) 0.0203(10) 0.0148(10) 0.0012(8) 0.0030(8) 0.0055(8)
C4 0.0173(10) 0.0191(10) 0.0138(9) 0.0017(8) 0.0023(8) 0.0047(8)
C5 0.0136(9) 0.0146(9) 0.0173(10) 0.0033(8) 0.0023(7) 0.0029(7)
C6 0.0128(9) 0.0153(9) 0.0170(9) 0.0038(8) 0.0020(7) 0.0033(7)
C7 0.0155(9) 0.0128(9) 0.0157(9) 0.0021(7) 0.0027(7) 0.0034(7)
C8 0.0170(10) 0.0139(9) 0.0164(9) 0.0011(7) 0.0029(8) 0.0042(8)
C9 0.0195(10) 0.0154(10) 0.0232(11) 0.0017(8) 0.0040(8) 0.0051(8)
C10 0.0204(10) 0.0170(10) 0.0232(11) 0.0038(8) 0.0028(8) 0.0069(8)
C11 0.0246(11) 0.0200(10) 0.0207(11) 0.0024(8) 0.0029(9) 0.0089(9)
C12 0.0246(11) 0.0199(10) 0.0172(10) 0.0007(8) 0.0011(8) 0.0040(9)
C13 0.0261(12) 0.0189(10) 0.0197(10) 0.0051(8) 0.0024(9) 0.0057(9)
C14 0.0267(12) 0.0174(10) 0.0253(11) 0.0044(9) 0.0044(9) 0.0066(9)
C15 0.0367(14) 0.0283(13) 0.0343(14) 0.0088(11) 0.0170(11) 0.0106(11)
C16 0.0343(14) 0.0263(12) 0.0412(15) 0.0122(11) 0.0121(12) 0.0135(11)
S1 0.0163(3) 0.0411(4) 0.0251(3) -0.0098(3) 0.0055(2) 0.0040(2)
S2 0.0186(3) 0.0272(3) 0.0214(3) -0.0066(2) -0.0035(2) 0.0070(2)
S3 0.0133(2) 0.0180(2) 0.0192(3) -0.00124(19) 0.00248(19) 0.00225(19)
S4 0.0136(2) 0.0171(2) 0.0171(2) 0.00024(19) 0.00315(18) 0.00118(18)
S5 0.0127(2) 0.0156(2) 0.0224(3) -0.00149(19) 0.00321(19) 0.00195(18)
S6 0.0133(2) 0.0150(2) 0.0221(3) -0.00081(19) 0.00316(19) 0.00215(18)
S7 0.0137(2) 0.0170(2) 0.0247(3) -0.0040(2) 0.0016(2) 0.00183(19)
S8 0.0147(2) 0.0187(3) 0.0252(3) -0.0022(2) 0.0055(2) 0.00303(19)
S9 0.0359(3) 0.0303(3) 0.0299(3) 0.0136(3) 0.0092(3) 0.0126(3)
O1 0.0308(9) 0.0265(9) 0.0225(8) 0.0073(7) 0.0082(7) 0.0137(7)
O2 0.0357(10) 0.0314(9) 0.0218(8) 0.0087(7) 0.0025(7) 0.0127(8)

loop_
_atom_type_symbol
_atom_type_description
_atom_type_scat_dispersion_real
_atom_type_scat_dispersion_imag
_atom_type_scat_source
C C 0.0033 0.0016 'International Tables Vol C Tables 4.2.6.8 and 6.1.1.4'
H H 0.0000 0.0000 'International Tables Vol C Tables 4.2.6.8 and 6.1.1.4'
O O 0.0106 0.0060 'International Tables Vol C Tables 4.2.6.8 and 6.1.1.4'
S S 0.1246 0.1234 'International Tables Vol C Tables 4.2.6.8 and 6.1.1.4'

loop_
_geom_angle_atom_site_label_1
_geom_angle_atom_site_label_2
_geom_angle_atom_site_label_3
_geom_angle
C2 C1 S1 115.28(17)
C1 C2 S2 113.71(17)
C4 C3 S1 129.40(17)
C4 C3 S3 117.14(16)
S1 C3 S3 113.44(12)
C3 C4 S2 125.92(17)
C3 C4 S4 117.54(16)
S2 C4 S4 116.18(12)
C6 C5 S4 122.90(16)
C6 C5 S3 122.52(16)
S4 C5 S3 114.55(12)
C5 C6 S6 123.13(16)
C5 C6 S5 121.95(16)
S6 C6 S5 114.92(12)
C8 C7 S7 128.76(17)
C8 C7 S5 116.73(16)
S7 C7 S5 114.51(11)
C7 C8 S8 126.36(16)
C7 C8 S6 117.88(16)
S8 C8 S6 115.73(12)
C11 C9 C10 112.52(19)
C11 C9 S7 109.15(16)
C10 C9 S7 113.67(15)
C9 C10 S8 112.59(16)
O1 C11 C9 105.77(18)
O2 C12 O1 124.1(2)
O2 C12 C13 124.7(2)
O1 C12 C13 111.2(2)
C14 C13 C12 125.3(2)
C14 C13 S9 112.29(18)
C12 C13 S9 122.41(18)
C13 C14 C15 109.9(2)
C16 C15 C14 113.7(2)
C15 C16 S9 112.7(2)
C3 S1 C1 103.90(11)
C4 S2 C2 98.62(11)
C3 S3 C5 94.12(10)
C5 S4 C4 94.22(10)
C6 S5 C7 95.08(10)
C6 S6 C8 94.88(10)
C7 S7 C9 103.82(10)
C8 S8 C10 97.08(10)
C16 S9 C13 91.39(13)
C12 O1 C11 116.40(18)

loop_
_geom_bond_atom_site_label_1
_geom_bond_atom_site_label_2
_geom_bond_distance
C1 C2 1.513(3)
C1 S1 1.811(2)
C2 S2 1.804(2)
C3 C4 1.342(3)
C3 S1 1.743(2)
C3 S3 1.761(2)
C4 S2 1.746(2)
C4 S4 1.757(2)
C5 C6 1.347(3)
C5 S4 1.753(2)
C5 S3 1.762(2)
C6 S6 1.750(2)
C6 S5 1.753(2)
C7 C8 1.340(3)
C7 S7 1.754(2)
C7 S5 1.761(2)
C8 S8 1.747(2)
C8 S6 1.755(2)
C9 C11 1.515(3)
C9 C10 1.521(3)
C9 S7 1.828(2)
C10 S8 1.801(2)
C11 O1 1.446(3)
C12 O2 1.207(3)
C12 O1 1.340(3)
C12 C13 1.465(3)
C13 C14 1.405(3)
C13 S9 1.716(2)
C14 C15 1.416(4)
C15 C16 1.360(4)
C16 S9 1.697(3)
